data_4034807
loop_
_publ_author_name
'Dobrynin, Sergey A.'
'Glazachev, Yuri I.'
'Gatilov, Yuri V.'
'Chernyak, Elena I.'
'Salnikov, George E.'
'Kirilyuk, Igor A.'

_publ_section_title
;
 Synthesis of 3,4-Bis(hydroxymethyl)-2,2,5,5-tetraethylpyrrolidin-1-oxyl
 via 1,3-Dipolar Cycloaddition of Azomethine Ylide to Activated Alkene.
;
_journal_issue 10
_journal_name_full 'The Journal of organic chemistry'
_journal_page_first 5392
_journal_page_last 5397
_journal_paper_doi 10.1021/acs.joc.8b00085
_journal_volume 83
_journal_year 2018
_chemical_formula_moiety 'C12 H23 N O3'
_chemical_formula_sum 'C12 H23 N O3'
_chemical_formula_weight 229.31
_chemical_melting_point 353
_chemical_name_systematic
; 
2,2,5-Triethyl-3,4-bis(hydroxymethyl)-3,4-dihydro-2H-pyrrole 1-oxide 
;
_space_group_crystal_system orthorhombic
_space_group_IT_number 61
_space_group_name_Hall '-P 2ac 2ab'
_space_group_name_H-M_alt 'P b c a'
_atom_sites_solution_hydrogens mixed
_audit_creation_method SHELXL-2014/7
_cell_angle_alpha 90
_cell_angle_beta 90
_cell_angle_gamma 90
_cell_formula_units_Z 8
_cell_length_a 13.9856(5)
_cell_length_b 12.0156(5)
_cell_length_c 15.6049(6)
_cell_measurement_reflns_used 9997
_cell_measurement_temperature 296(2)
_cell_measurement_theta_max 27.20
_cell_measurement_theta_min 2.59
_cell_volume 2622.33(18)
_computing_cell_refinement 'Bruker SAINT'
_computing_data_collection 'Bruker APEX2'
_computing_data_reduction 'Bruker SAINT'
_computing_molecular_graphics 'Bruker SHELXTL'
_computing_publication_material 'Bruker SHELXTL'
_computing_structure_refinement 'SHELXL-2014/7 (Sheldrick, 2014)'
_computing_structure_solution 'SHELXS-97 (Sheldrick, 2008)'
_diffrn_ambient_temperature 296(2)
_diffrn_measured_fraction_theta_full 0.999
_diffrn_measured_fraction_theta_max 0.999
_diffrn_measurement_device_type 'Bruker APEX-II CCD'
_diffrn_measurement_method '\f and \w scans'
_diffrn_radiation_type MoK\a
_diffrn_radiation_wavelength 0.71073
_diffrn_reflns_av_R_equivalents 0.0367
_diffrn_reflns_av_unetI/netI 0.0175
_diffrn_reflns_Laue_measured_fraction_full 0.999
_diffrn_reflns_Laue_measured_fraction_max 0.999
_diffrn_reflns_limit_h_max 18
_diffrn_reflns_limit_h_min -18
_diffrn_reflns_limit_k_max 15
_diffrn_reflns_limit_k_min -15
_diffrn_reflns_limit_l_max 20
_diffrn_reflns_limit_l_min -20
_diffrn_reflns_number 31162
_diffrn_reflns_point_group_measured_fraction_full 0.999
_diffrn_reflns_point_group_measured_fraction_max 0.999
_diffrn_reflns_theta_full 25.242
_diffrn_reflns_theta_max 27.886
_diffrn_reflns_theta_min 2.588
_exptl_absorpt_coefficient_mu 0.082
_exptl_absorpt_correction_T_max 0.9703
_exptl_absorpt_correction_T_min 0.9175
_exptl_absorpt_correction_type multi-scan
_exptl_absorpt_process_details SADABS-2008/1
_exptl_crystal_colour colourless
_exptl_crystal_density_diffrn 1.162
_exptl_crystal_description block
_exptl_crystal_F_000 1008
_exptl_crystal_size_max 0.580
_exptl_crystal_size_mid 0.430
_exptl_crystal_size_min 0.250
_refine_diff_density_max 0.258
_refine_diff_density_min -0.179
_refine_diff_density_rms 0.036
_refine_ls_extinction_method none
_refine_ls_goodness_of_fit_ref 1.058
_refine_ls_hydrogen_treatment mixed
_refine_ls_matrix_type full
_refine_ls_number_parameters 156
_refine_ls_number_reflns 3125
_refine_ls_number_restraints 0
_refine_ls_restrained_S_all 1.058
_refine_ls_R_factor_all 0.0643
_refine_ls_R_factor_gt 0.0517
_refine_ls_shift/su_max 0.001
_refine_ls_shift/su_mean 0.000
_refine_ls_structure_factor_coef Fsqd
_refine_ls_weighting_details 'w=1/[\s^2^(Fo^2^)+(0.0505P)^2^+1.3449P] where P=(Fo^2^+2Fc^2^)/3'
_refine_ls_weighting_scheme calc
_refine_ls_wR_factor_gt 0.1318
_refine_ls_wR_factor_ref 0.1419
_reflns_Friedel_coverage 0.000
_reflns_number_gt 2513
_reflns_number_total 3125
_reflns_threshold_expression 'I > 2\s(I)'
_cod_data_source_file jo8b00085_si_002.cif
_cod_data_source_block 6-dsa075
_cod_database_code 4034807
_shelx_shelxl_version_number 2014/7
_shelx_space_group_comment
;
The symmetry employed for this shelxl refinement is uniquely defined
by the following loop, which should always be used as a source of
symmetry information in preference to the above space-group names.
They are only intended as comments.
;
_shelx_estimated_absorpt_t_min 0.954
_shelx_estimated_absorpt_t_max 0.980

loop_
_space_group_symop_operation_xyz
'x, y, z'
'-x+1/2, -y, z+1/2'
'-x, y+1/2, -z+1/2'
'x+1/2, -y+1/2, -z'
'-x, -y, -z'
'x-1/2, y, -z-1/2'
'x, -y-1/2, z-1/2'
'-x-1/2, y-1/2, z'

loop_
_atom_site_label
_atom_site_type_symbol
_atom_site_fract_x
_atom_site_fract_y
_atom_site_fract_z
_atom_site_U_iso_or_equiv
_atom_site_adp_type
_atom_site_occupancy
_atom_site_site_symmetry_order
_atom_site_calc_flag
_atom_site_refinement_flags_posn
_atom_site_refinement_flags_adp
N1 N 0.98786(9) 0.72838(10) 0.70611(8) 0.0382(3) Uani 1 1 d . .
O3 O 0.90486(11) 1.08637(11) 0.60234(10) 0.0598(4) Uani 1 1 d . .
O1 O 0.98830(10) 0.63352(10) 0.74796(9) 0.0556(4) Uani 1 1 d . .
O2 O 1.14897(10) 0.97570(13) 0.69728(11) 0.0647(4) Uani 1 1 d . .
C4 C 0.90329(11) 0.80287(13) 0.71428(10) 0.0392(3) Uani 1 1 d . .
C2 C 1.02716(11) 0.87311(13) 0.61549(10) 0.0381(3) Uani 1 1 d . .
H2A H 1.0054 0.8617 0.5565 0.046 Uiso 1 1 calc R U
C3 C 0.94139(11) 0.90953(12) 0.67059(10) 0.0356(3) Uani 1 1 d . .
H3 H 0.9681 0.9553 0.7167 0.043 Uiso 1 1 calc R U
C5 C 1.13928(13) 0.69523(16) 0.63395(14) 0.0549(5) Uani 1 1 d . .
H5A H 1.1455 0.6367 0.6764 0.066 Uiso 1 1 calc R U
H5B H 1.1953 0.7426 0.6384 0.066 Uiso 1 1 calc R U
C1 C 1.05293(11) 0.76222(13) 0.65367(10) 0.0386(3) Uani 1 1 d . .
C9 C 0.88176(15) 0.82104(17) 0.80964(12) 0.0562(5) Uani 1 1 d . .
H9A H 0.8305 0.8750 0.8144 0.067 Uiso 1 1 calc R U
H9B H 0.8585 0.7515 0.8334 0.067 Uiso 1 1 calc R U
C8 C 0.86643(13) 0.98169(14) 0.62681(12) 0.0479(4) Uani 1 1 d . .
H8A H 0.8426 0.9435 0.5764 0.057 Uiso 1 1 calc R U
H8B H 0.8131 0.9933 0.6656 0.057 Uiso 1 1 calc R U
C7 C 1.11047(13) 0.95532(16) 0.61494(13) 0.0528(5) Uani 1 1 d . .
H7A H 1.1606 0.9265 0.5782 0.063 Uiso 1 1 calc R U
H7B H 1.0888 1.0252 0.5907 0.063 Uiso 1 1 calc R U
C11 C 0.81809(12) 0.74468(16) 0.67081(13) 0.0519(4) Uani 1 1 d . .
H11A H 0.7975 0.6839 0.7073 0.062 Uiso 1 1 calc R U
H11B H 0.7656 0.7973 0.6675 0.062 Uiso 1 1 calc R U
C12 C 0.83558(16) 0.69886(19) 0.58215(15) 0.0671(6) Uani 1 1 d . .
H12A H 0.8579 0.7574 0.5454 0.101 Uiso 1 1 calc R U
H12B H 0.7771 0.6689 0.5597 0.101 Uiso 1 1 calc R U
H12C H 0.8829 0.6411 0.5850 0.101 Uiso 1 1 calc R U
C10 C 0.96531(19) 0.8609(2) 0.86415(12) 0.0713(6) Uani 1 1 d . .
H10A H 1.0172 0.8090 0.8595 0.107 Uiso 1 1 calc R U
H10B H 0.9455 0.8662 0.9229 0.107 Uiso 1 1 calc R U
H10C H 0.9859 0.9327 0.8444 0.107 Uiso 1 1 calc R U
C6 C 1.13694(19) 0.6434(2) 0.54611(16) 0.0838(8) Uani 1 1 d . .
H6A H 1.0821 0.5958 0.5414 0.126 Uiso 1 1 calc R U
H6B H 1.1940 0.6006 0.5373 0.126 Uiso 1 1 calc R U
H6C H 1.1332 0.7010 0.5036 0.126 Uiso 1 1 calc R U
H1 H 1.1168(18) 1.026(2) 0.7193(15) 0.070(7) Uiso 1 1 d . .
H2 H 0.9299(19) 1.110(2) 0.6472(17) 0.081(8) Uiso 1 1 d . .

loop_
_atom_site_aniso_label
_atom_site_aniso_U_11
_atom_site_aniso_U_22
_atom_site_aniso_U_33
_atom_site_aniso_U_23
_atom_site_aniso_U_13
_atom_site_aniso_U_12
N1 0.0408(7) 0.0311(6) 0.0426(7) 0.0040(5) -0.0036(6) -0.0005(5)
O3 0.0751(9) 0.0400(7) 0.0642(9) 0.0122(6) -0.0125(8) 0.0036(6)
O1 0.0649(8) 0.0348(6) 0.0670(8) 0.0160(6) -0.0067(7) -0.0014(6)
O2 0.0452(7) 0.0605(9) 0.0884(11) -0.0190(8) -0.0065(7) -0.0020(7)
C4 0.0365(8) 0.0380(8) 0.0429(8) 0.0028(6) 0.0042(6) -0.0005(6)
C2 0.0374(8) 0.0406(8) 0.0365(8) 0.0027(6) 0.0023(6) -0.0010(6)
C3 0.0355(7) 0.0333(7) 0.0381(7) 0.0015(6) 0.0004(6) 0.0016(6)
C5 0.0383(9) 0.0518(10) 0.0747(13) -0.0048(9) -0.0026(8) 0.0082(8)
C1 0.0352(7) 0.0379(8) 0.0427(8) -0.0041(6) -0.0040(6) 0.0001(6)
C9 0.0613(11) 0.0579(11) 0.0493(10) 0.0054(8) 0.0186(9) 0.0004(9)
C8 0.0458(9) 0.0410(9) 0.0568(10) 0.0052(8) -0.0059(8) 0.0056(7)
C7 0.0449(9) 0.0489(10) 0.0647(11) 0.0030(8) 0.0130(8) -0.0074(8)
C11 0.0372(8) 0.0502(10) 0.0683(12) 0.0034(9) 0.0009(8) -0.0058(7)
C12 0.0592(12) 0.0683(13) 0.0737(13) -0.0126(11) -0.0133(10) -0.0131(10)
C10 0.0970(17) 0.0796(15) 0.0375(9) -0.0029(10) 0.0009(10) -0.0065(13)
C6 0.0801(16) 0.0897(18) 0.0816(16) -0.0167(14) 0.0236(13) 0.0233(14)

loop_
_atom_type_symbol
_atom_type_description
_atom_type_scat_dispersion_real
_atom_type_scat_dispersion_imag
_atom_type_scat_source
C C 0.0033 0.0016 'International Tables Vol C Tables 4.2.6.8 and 6.1.1.4'
H H 0.0000 0.0000 'International Tables Vol C Tables 4.2.6.8 and 6.1.1.4'
N N 0.0061 0.0033 'International Tables Vol C Tables 4.2.6.8 and 6.1.1.4'
O O 0.0106 0.0060 'International Tables Vol C Tables 4.2.6.8 and 6.1.1.4'

loop_
_geom_angle_atom_site_label_1
_geom_angle_atom_site_label_2
_geom_angle_atom_site_label_3
_geom_angle
C1 N1 O1 125.85(14)
C1 N1 C4 115.18(12)
O1 N1 C4 118.87(13)
C8 O3 H2 103.7(18)
C7 O2 H1 107.2(17)
N1 C4 C9 108.95(14)
N1 C4 C11 107.71(13)
C9 C4 C11 109.89(14)
N1 C4 C3 100.76(11)
C9 C4 C3 112.18(14)
C11 C4 C3 116.67(14)
C1 C2 C7 113.11(14)
C1 C2 C3 102.55(12)
C7 C2 C3 114.44(14)
C1 C2 H2A 108.8
C7 C2 H2A 108.8
C3 C2 H2A 108.8
C8 C3 C2 116.61(13)
C8 C3 C4 115.63(13)
C2 C3 C4 106.22(12)
C8 C3 H3 105.8
C2 C3 H3 105.8
C4 C3 H3 105.8
C1 C5 C6 113.29(17)
C1 C5 H5A 108.9
C6 C5 H5A 108.9
C1 C5 H5B 108.9
C6 C5 H5B 108.9
H5A C5 H5B 107.7
N1 C1 C5 122.34(15)
N1 C1 C2 111.21(13)
C5 C1 C2 126.42(15)
C10 C9 C4 115.85(16)
C10 C9 H9A 108.3
C4 C9 H9A 108.3
C10 C9 H9B 108.3
C4 C9 H9B 108.3
H9A C9 H9B 107.4
O3 C8 C3 111.38(14)
O3 C8 H8A 109.4
C3 C8 H8A 109.4
O3 C8 H8B 109.4
C3 C8 H8B 109.4
H8A C8 H8B 108.0
O2 C7 C2 113.41(15)
O2 C7 H7A 108.9
C2 C7 H7A 108.9
O2 C7 H7B 108.9
C2 C7 H7B 108.9
H7A C7 H7B 107.7
C12 C11 C4 116.38(15)
C12 C11 H11A 108.2
C4 C11 H11A 108.2
C12 C11 H11B 108.2
C4 C11 H11B 108.2
H11A C11 H11B 107.3
C11 C12 H12A 109.5
C11 C12 H12B 109.5
H12A C12 H12B 109.5
C11 C12 H12C 109.5
H12A C12 H12C 109.5
H12B C12 H12C 109.5
C9 C10 H10A 109.5
C9 C10 H10B 109.5
H10A C10 H10B 109.5
C9 C10 H10C 109.5
H10A C10 H10C 109.5
H10B C10 H10C 109.5
C5 C6 H6A 109.5
C5 C6 H6B 109.5
H6A C6 H6B 109.5
C5 C6 H6C 109.5
H6A C6 H6C 109.5
H6B C6 H6C 109.5

loop_
_geom_bond_atom_site_label_1
_geom_bond_atom_site_label_2
_geom_bond_distance
N1 C1 1.290(2)
N1 O1 1.3136(17)
N1 C4 1.489(2)
O3 C8 1.420(2)
O3 H2 0.83(3)
O2 C7 1.414(2)
O2 H1 0.83(2)
C4 C9 1.534(2)
C4 C11 1.539(2)
C4 C3 1.546(2)
C2 C1 1.504(2)
C2 C7 1.527(2)
C2 C3 1.539(2)
C2 H2A 0.9800
C3 C8 1.522(2)
C3 H3 0.9800
C5 C1 1.484(2)
C5 C6 1.506(3)
C5 H5A 0.9700
C5 H5B 0.9700
C9 C10 1.523(3)
C9 H9A 0.9700
C9 H9B 0.9700
C8 H8A 0.9700
C8 H8B 0.9700
C7 H7A 0.9700
C7 H7B 0.9700
C11 C12 1.509(3)
C11 H11A 0.9700
C11 H11B 0.9700
C12 H12A 0.9600
C12 H12B 0.9600
C12 H12C 0.9600
C10 H10A 0.9600
C10 H10B 0.9600
C10 H10C 0.9600
C6 H6A 0.9600
C6 H6B 0.9600
C6 H6C 0.9600

loop_
_geom_torsion_atom_site_label_1
_geom_torsion_atom_site_label_2
_geom_torsion_atom_site_label_3
_geom_torsion_atom_site_label_4
_geom_torsion
C1 N1 C4 C9 -131.85(15)
O1 N1 C4 C9 51.59(19)
C1 N1 C4 C11 108.99(15)
O1 N1 C4 C11 -67.57(18)
C1 N1 C4 C3 -13.72(17)
O1 N1 C4 C3 169.72(13)
C1 C2 C3 C8 -149.30(14)
C7 C2 C3 C8 87.83(18)
C1 C2 C3 C4 -18.79(15)
C7 C2 C3 C4 -141.66(14)
N1 C4 C3 C8 150.43(13)
C9 C4 C3 C8 -93.83(18)
C11 C4 C3 C8 34.2(2)
N1 C4 C3 C2 19.36(15)
C9 C4 C3 C2 135.11(14)
C11 C4 C3 C2 -96.87(16)
O1 N1 C1 C5 -0.1(2)
C4 N1 C1 C5 -176.39(15)
O1 N1 C1 C2 178.17(14)
C4 N1 C1 C2 1.89(18)
C6 C5 C1 N1 106.5(2)
C6 C5 C1 C2 -71.5(2)
C7 C2 C1 N1 134.75(15)
C3 C2 C1 N1 10.99(17)
C7 C2 C1 C5 -47.1(2)
C3 C2 C1 C5 -170.82(16)
N1 C4 C9 C10 52.8(2)
C11 C4 C9 C10 170.63(17)
C3 C4 C9 C10 -57.8(2)
C2 C3 C8 O3 -64.64(19)
C4 C3 C8 O3 169.43(14)
C1 C2 C7 O2 -57.5(2)
C3 C2 C7 O2 59.5(2)
N1 C4 C11 C12 -48.8(2)
C9 C4 C11 C12 -167.38(17)
C3 C4 C11 C12 63.5(2)
